data_4341050
loop_
_publ_author_name
'Artini, Cristina'
'Pani, Marcella'
'Lausi, Andrea'
'Masini, Roberto'
'Costa, Giorgio A.'

_publ_section_title
;
 High Temperature Structural Study of Gd-Doped Ceria by Synchrotron X-ray
 Diffraction (673 K &#x2264; T &#x2264; 1073 K).
;
_journal_issue 19
_journal_name_full 'Inorganic chemistry'
_journal_page_first 10140
_journal_page_last 10149
_journal_paper_doi 10.1021/ic5011242
_journal_volume 53
_journal_year 2014
_chemical_formula_sum 'Ce0.7 Gd0.3 O1.85'
_chemical_formula_weight 174.86
_chemical_name_common 'Ce-Gd mixed oxide'
_space_group_IT_number 206
_symmetry_cell_setting cubic
_symmetry_space_group_name_Hall '-I 2b 2c 3'
_symmetry_space_group_name_H-M 'I a -3'
_cell_angle_alpha 90.00000
_cell_angle_beta 90.00000
_cell_angle_gamma 90.00000
_cell_formula_units_Z 32
_cell_length_a 10.94590(2)
_cell_length_b 10.94590(2)
_cell_length_c 10.94590(2)
_cell_measurement_temperature 973
_cell_volume 1311.458(4)
_computing_structure_refinement FULLPROF
_diffrn_ambient_temperature 973
_diffrn_detector 'fast scintillator detector'
_diffrn_measurement_device_type 'Huber 4-axes X-ray diffractometer'
_diffrn_measurement_method '2\q in the range 5-60 deg'
_diffrn_radiation_type synchrotron
_diffrn_radiation_wavelength 0.6890
_exptl_absorpt_coefficient_mu 29.22
_exptl_absorpt_correction_type none
_pd_char_colour white
_pd_instr_location
; 
 powder diffraction beamline (MCX) of the Elettra synchrotron radiation 
 facility located in Trieste, Italy
;
_pd_meas_2theta_range_inc 0.011535
_pd_meas_2theta_range_max 60.00000
_pd_meas_2theta_range_min 5.08190
_pd_meas_number_of_points 4763
_pd_meas_scan_method step
_pd_prep_pressure 101
_pd_prep_temperature 1473
_pd_proc_2theta_range_inc 0.011535
_pd_proc_2theta_range_max 59.9822
_pd_proc_2theta_range_min 5.0641
_pd_proc_ls_background_function
;
linear interpolation between a set of background points with refinable heights
;
_pd_proc_ls_profile_function Pseudo-Voigt
_pd_proc_ls_prof_R_factor 5.2314
_pd_proc_ls_prof_wR_expected 6.0309
_pd_proc_ls_prof_wR_factor 7.0271
_pd_proc_wavelength 0.689000
_pd_spec_mounting ' borosilicate capillary tube with inner diameter of 0.5 mm '
_pd_spec_mount_mode transmission
_pd_spec_shape cylinder
_pd_spec_size_axial 20
_pd_spec_size_equat 0.5
_refine_ls_goodness_of_fit_all 1.165
_refine_ls_number_parameters 85
_refine_ls_number_reflns 365
_refine_ls_number_restraints 0
_refine_ls_R_I_factor 1.3799
_refine_ls_shift/su_max 0.005
_cod_data_source_file ic5011242_si_002.cif
_cod_data_source_block Gd30-973
_cod_depositor_comments
;
The following automatic conversions were performed:

'_symmetry_cell_setting' value 'Cubic' changed to 'cubic' according
to
/home/saulius/struct/COD-crude-data--automatic-downloads/rss-feeds/ACS/lib/dictionaries/cif_core.dic
dictionary named 'cif_core.dic' version 2.4.2 from 2011-04-26.

Automatic conversion script
Id: cif_fix_values 2281 2013-09-26 08:29:07Z andrius 

 Adding full bibliography for 4341042--4341061.cif.
;
_cod_original_cell_volume 1311.458(3)
_cod_database_code 4341050
_pd_proc_ls_prof_cr_factor 10.9381
_pd_proc_ls_prof_cwr_factor 10.6661
_pd_proc_ls_prof_cwr_expected 9.1540
_pd_proc_ls_prof_chi2 1.3576
_pd_proc_ls_prof_echi2 1.3918

loop_
_symmetry_equiv_pos_as_xyz
x,y,z
x+1/2,-y+1/2,-z
-x,y+1/2,-z+1/2
-x+1/2,-y,z+1/2
y,z,x
-y+1/2,-z,x+1/2
y+1/2,-z+1/2,-x
-y,z+1/2,-x+1/2
z,x,y
-z,x+1/2,-y+1/2
-z+1/2,-x,y+1/2
z+1/2,-x+1/2,-y
-x,-y,-z
-x+1/2,y+1/2,z
x,-y+1/2,z+1/2
x+1/2,y,-z+1/2
-y,-z,-x
y+1/2,z,-x+1/2
-y+1/2,z+1/2,x
y,-z+1/2,x+1/2
-z,-x,-y
z,-x+1/2,y+1/2
z+1/2,x,-y+1/2
-z+1/2,x+1/2,y
x+1/2,y+1/2,z+1/2
x,-y,-z+1/2
-x+1/2,y,-z
-x,-y+1/2,z
y+1/2,z+1/2,x+1/2
-y,-z+1/2,x
y,-z,-x+1/2
-y+1/2,z,-x
z+1/2,x+1/2,y+1/2
-z+1/2,x,-y
-z,-x+1/2,y
z,-x,-y+1/2
-x+1/2,-y+1/2,-z+1/2
-x,y,z+1/2
x+1/2,-y,z
x,y+1/2,-z
-y+1/2,-z+1/2,-x+1/2
y,z+1/2,-x
-y,z,x+1/2
y+1/2,-z,x
-z+1/2,-x+1/2,-y+1/2
z+1/2,-x,y
z,x+1/2,-y
-z,x,y+1/2

loop_
_atom_site_label
_atom_site_fract_x
_atom_site_fract_y
_atom_site_fract_z
_atom_site_U_iso_or_equiv
_atom_site_occupancy
_atom_site_adp_type
_atom_site_type_symbol
Ce1 0.25241(6) 0.00000 0.25000 0.0163(2) 0.70000 Uiso Ce
Gd1 0.25241(6) 0.00000 0.25000 0.0163(2) 0.30000 Uiso Gd
Ce2 0.00000 0.00000 0.00000 0.0195(7) 0.70000 Uiso Ce
Gd2 0.00000 0.00000 0.00000 0.0195(7) 0.30000 Uiso Gd
O1 0.1228(6) 0.3672(6) 0.1316(8) 0.0277(6) 1.00000 Uiso O
O2 0.1219(11) 0.1219(11) 0.1219(11) 0.0277(6) 0.741(9) Uiso O

loop_
_atom_type_symbol
_atom_type_scat_Cromer_Mann_a1
_atom_type_scat_Cromer_Mann_b1
_atom_type_scat_Cromer_Mann_a2
_atom_type_scat_Cromer_Mann_b2
_atom_type_scat_Cromer_Mann_a3
_atom_type_scat_Cromer_Mann_b3
_atom_type_scat_Cromer_Mann_a4
_atom_type_scat_Cromer_Mann_b4
_atom_type_scat_Cromer_Mann_c
_atom_type_scat_dispersion_real
_atom_type_scat_dispersion_imag
_atom_type_scat_source
ce 21.16710 2.81219 19.76950 0.22684 11.85130 17.60830 3.33049 127.11300 1.86264 -0.56400 2.63200 International_Tables_for_Crystallography_Vol.C(1991)_Tables_6.1.1.4_and_6.1.1.5
gd 25.07090 2.25341 19.07980 0.18195 13.85180 12.93310 3.54545 101.39799 2.41960 -0.56400 3.90400 International_Tables_for_Crystallography_Vol.C(1991)_Tables_6.1.1.4_and_6.1.1.5
o 3.04850 13.27710 2.28680 5.70110 1.54630 0.32390 0.86700 32.90890 0.25080 0.00800 0.00600 International_Tables_for_Crystallography_Vol.C(1991)_Tables_6.1.1.4_and_6.1.1.5
